data_2003887
loop_
_publ_author_name
'Cooley, J. A.'
'Kamaras, P.'
'Rapta, M.'
'Jameson, G. B.'

_publ_section_title Trichloro[(1<i>H</i>-benzimidazol-2-ylmethyl)(ethyl)ammonium-<i>N</i>^3^]cobalt(II)
_journal_issue 9
_journal_name_full 'Acta Crystallographica Section C'
_journal_page_first 1811
_journal_page_last 1813
_journal_paper_doi 10.1107/S0108270195003349
_journal_volume 51
_journal_year 1995
_chemical_formula_sum 'C10 H14 Cl3 Co N3'
_chemical_formula_weight 341.52
_chemical_name_common '[(H)N2-ethyl]CoCl~3~'
_chemical_name_systematic
;
 Trichloro [N-(2-benzimidazolylmethyl)ethylammonium-N']cobalt(II)
;
_space_group_IT_number 14
_symmetry_cell_setting monoclinic
_symmetry_space_group_name_Hall '-P 2ybc'
_symmetry_space_group_name_H-M 'P 1 21/c 1'
_audit_creation_method SHELXL
_cell_angle_alpha 90.00
_cell_angle_beta 93.89(3)
_cell_angle_gamma 90.00
_cell_formula_units_Z 4
_cell_length_a 10.9200(10)
_cell_length_b 16.409(3)
_cell_length_c 7.753(6)
_cell_measurement_reflns_used 25
_cell_measurement_temperature 193(2)
_cell_measurement_theta_max 15
_cell_measurement_theta_min 5
_cell_volume 1386.0(11)
_computing_cell_refinement XSCANS
_computing_data_collection 'XSCANS (Siemens, 1991)'
_computing_data_reduction XSCANS
_computing_molecular_graphics 'SHELXTL/PC (Sheldrick, 1990)'
_computing_publication_material 'SHELXL93 (Sheldrick, 1993)'
_computing_structure_refinement 'SHELXL93 (Sheldrick, 1993)'
_computing_structure_solution 'SHELXTL/PC (Sheldrick, 1990)'
_diffrn_ambient_temperature 193(2)
_diffrn_measurement_device 'Siemens P4/RA four-circle'
_diffrn_measurement_method '\w scans'
_diffrn_radiation_monochromator graphite
_diffrn_radiation_source 'rotating anode (14 kW)'
_diffrn_radiation_type MoK\a
_diffrn_radiation_wavelength 0.71073
_diffrn_reflns_av_R_equivalents 0.0208
_diffrn_reflns_av_sigmaI/netI 0.0242
_diffrn_reflns_limit_h_max 12
_diffrn_reflns_limit_h_min -12
_diffrn_reflns_limit_k_max 1
_diffrn_reflns_limit_k_min -19
_diffrn_reflns_limit_l_max 9
_diffrn_reflns_limit_l_min -1
_diffrn_reflns_number 3137
_diffrn_reflns_theta_max 25
_diffrn_reflns_theta_min 1.87
_diffrn_standards_decay_% 1
_diffrn_standards_interval_count 97
_diffrn_standards_number 3
_exptl_absorpt_coefficient_mu 1.797
_exptl_absorpt_correction_type none
_exptl_crystal_colour 'Dark blue'
_exptl_crystal_density_diffrn 1.637
_exptl_crystal_description Plate
_exptl_crystal_F_000 692
_exptl_crystal_size_max 0.4
_exptl_crystal_size_mid 0.3
_exptl_crystal_size_min 0.1
_refine_diff_density_max 0.305
_refine_diff_density_min -0.537
_refine_ls_extinction_method none
_refine_ls_goodness_of_fit_all 1.046
_refine_ls_goodness_of_fit_obs 1.058
_refine_ls_matrix_type full
_refine_ls_number_parameters 157
_refine_ls_number_reflns 2410
_refine_ls_number_restraints 0
_refine_ls_restrained_S_all 1.072
_refine_ls_restrained_S_obs 1.058
_refine_ls_R_factor_all 0.0329
_refine_ls_R_factor_obs 0.0300
_refine_ls_shift/esd_max 0.002
_refine_ls_shift/esd_mean 0.000
_refine_ls_structure_factor_coef Fsqd
_refine_ls_weighting_scheme
;
calc w = 1/[\s^2^(F~o~^2^) + (0.0448P)^2^ + 0.8951P]
where P = (F~o~^2^ + 2F~c~^2^)/3
;
_refine_ls_wR_factor_all 0.0861
_refine_ls_wR_factor_obs 0.0817
_reflns_number_observed 2246
_reflns_number_total 2413
_reflns_observed_criterion >2sigma(I)
_cod_data_source_file fg1022.cif
_cod_data_source_block coeth
_cod_original_sg_symbol_H-M 'P 21/c'
_cod_original_formula_sum 'C10 H14 Cl3 Co1 N3'
_cod_database_code 2003887

loop_
_symmetry_equiv_pos_as_xyz
'x, y, z'
'-x, y+1/2, -z+1/2'
'-x, -y, -z'
'x, -y-1/2, z-1/2'

loop_
_atom_site_aniso_label
_atom_site_aniso_U_11
_atom_site_aniso_U_22
_atom_site_aniso_U_33
_atom_site_aniso_U_12
_atom_site_aniso_U_13
_atom_site_aniso_U_23
Co1 0.0275(2) 0.0286(2) 0.0280(2) -0.00115(12) 0.00148(13) 0.00109(12)
Cl1 0.0257(3) 0.0525(4) 0.0425(4) -0.0003(2) 0.0015(3) -0.0006(3)
Cl2 0.0479(4) 0.0295(3) 0.0353(3) 0.0054(2) 0.0059(3) 0.0043(2)
Cl3 0.0665(5) 0.0391(3) 0.0372(4) -0.0145(3) 0.0084(3) -0.0079(3)
N1 0.0280(10) 0.0251(9) 0.0286(10) -0.0034(7) 0.0009(8) -0.0012(7)
C2 0.0253(11) 0.0243(10) 0.0351(12) -0.0052(9) -0.0008(9) -0.0038(9)
C3 0.0364(13) 0.0332(12) 0.0409(14) -0.0019(10) -0.0040(11) -0.0014(11)
C4 0.0332(13) 0.0347(13) 0.056(2) 0.0008(11) -0.0118(12) -0.0018(12)
C5 0.0260(12) 0.0356(13) 0.070(2) -0.0013(10) 0.0021(12) -0.0039(13)
C6 0.0335(14) 0.0357(13) 0.056(2) -0.0047(11) 0.0116(12) -0.0022(12)
C7 0.0300(12) 0.0250(11) 0.0388(13) -0.0039(9) 0.0035(10) -0.0034(9)
N8 0.0329(11) 0.0326(10) 0.0307(10) -0.0027(9) 0.0060(8) 0.0012(8)
C9 0.0296(12) 0.0225(10) 0.0305(12) -0.0045(9) 0.0003(9) -0.0003(9)
C10 0.0347(12) 0.0247(11) 0.0323(12) -0.0009(9) -0.0017(10) 0.0027(9)
N11 0.0278(11) 0.0311(10) 0.0312(11) 0.0037(8) -0.0031(8) -0.0010(8)
C12 0.0311(13) 0.0431(14) 0.0427(14) 0.0099(11) -0.0058(11) -0.0003(12)
C13 0.0303(13) 0.058(2) 0.056(2) 0.0021(12) -0.0060(12) -0.0076(14)

loop_
_atom_site_label
_atom_site_occupancy
_atom_site_fract_x
_atom_site_fract_y
_atom_site_fract_z
_atom_site_U_iso_or_equiv
_atom_site_thermal_displace_type
_atom_site_calc_flag
_atom_site_refinement_flags
_atom_site_type_symbol
Co1 1 0.22861(3) 0.10592(2) 0.21894(4) 0.02805(13) Uani d . Co
Cl1 1 0.42480(6) 0.10832(4) 0.33476(9) 0.0403(2) Uani d . Cl
Cl2 1 0.20637(6) 0.21211(4) 0.03152(8) 0.0374(2) Uani d . Cl
Cl3 1 0.17483(7) -0.00638(4) 0.06254(9) 0.0474(2) Uani d . Cl
N1 1 0.1129(2) 0.10510(10) 0.4130(3) 0.0272(4) Uani d . N
C2 1 -0.0101(2) 0.12886(14) 0.3950(3) 0.0283(5) Uani d . C
C3 1 -0.0789(2) 0.16007(15) 0.2514(3) 0.0371(6) Uani d . C
H3A 1 -0.0431 0.16974 0.1436 . . d . H
C4 1 -0.2011(2) 0.1759(2) 0.2721(4) 0.0420(6) Uani d . C
H4A 1 -0.2513 0.1969 0.1759 . . d R H
C5 1 -0.2537(2) 0.1624(2) 0.4305(4) 0.0439(6) Uani d . C
H5A 1 -0.3390 0.1744 0.4393 . . d R H
C6 1 -0.1863(2) 0.1324(2) 0.5729(4) 0.0415(6) Uani d . C
H6A 1 -0.2221 0.1235 0.6810 . . d R H
C7 1 -0.0629(2) 0.11553(13) 0.5515(3) 0.0312(5) Uani d . C
N8 1 0.0298(2) 0.08442(12) 0.6624(3) 0.0319(4) Uani d . N
H8 1 0.0261(2) 0.0576(2) 0.7689(4) 0.046(8) Uiso d R H
C9 1 0.1322(2) 0.07925(13) 0.5748(3) 0.0276(5) Uani d . C
C10 1 0.2514(2) 0.04938(13) 0.6555(3) 0.0307(5) Uani d . C
H10A 1 0.2367 0.01357 0.7498 . . d R H
H10B 1 0.2937 0.01902 0.5719 . . d R H
N11 1 0.3299(2) 0.11941(12) 0.7211(3) 0.0303(4) Uani d . N
H11B 1 0.3493(2) 0.1384(2) 0.6207(4) 0.047(8) Uiso d R H
H11A 1 0.2837(2) 0.1577(2) 0.7897(4) 0.048(8) Uiso d R H
C12 1 0.4485(2) 0.0911(2) 0.8103(4) 0.0394(6) Uani d . C
H12A 1 0.4902 0.0558 0.7348 . . d R H
H12B 1 0.4318 0.0607 0.9118 . . d R H
C13 1 0.5295(2) 0.1630(2) 0.8605(4) 0.0485(7) Uani d . C
H13A 1 0.6063 0.1438 0.9128 . . d R H
H13B 1 0.4898 0.1965 0.9413 . . d R H
H13C 1 0.5440 0.1943 0.7593 . . d R H

loop_
_atom_type_symbol
_atom_type_description
_atom_type_scat_source
_atom_type_scat_dispersion_real
_atom_type_scat_dispersion_imag
C C 'International Tables Vol C Tables 4.2.6.8 and 6.1.1.4' 0.0033 0.0016
H H 'International Tables Vol C Tables 4.2.6.8 and 6.1.1.4' 0.0000 0.0000
N N 'International Tables Vol C Tables 4.2.6.8 and 6.1.1.4' 0.0061 0.0033
Cl Cl 'International Tables Vol C Tables 4.2.6.8 and 6.1.1.4' 0.1484 0.1585
Co Co 'International Tables Vol C Tables 4.2.6.8 and 6.1.1.4' 0.3494 0.9721

loop_
_geom_angle_atom_site_label_1
_geom_angle_atom_site_label_2
_geom_angle_atom_site_label_3
_geom_angle
_geom_angle_publ_flag
N1 Co1 Cl3 103.88(6) y
N1 Co1 Cl1 109.03(7) y
Cl3 Co1 Cl1 115.51(3) y
N1 Co1 Cl2 115.74(6) y
Cl3 Co1 Cl2 105.64(5) y
Cl1 Co1 Cl2 107.30(3) y
C9 N1 C2 105.9(2) ?
C9 N1 Co1 129.5(2) ?
C2 N1 Co1 124.6(2) ?
N1 C2 C7 108.7(2) ?
N1 C2 C3 130.1(2) ?
C7 C2 C3 121.2(2) ?
C4 C3 C2 116.7(3) ?
C3 C4 C5 121.8(3) ?
C6 C5 C4 121.9(3) ?
C5 C6 C7 116.3(3) ?
N8 C7 C2 105.7(2) ?
N8 C7 C6 132.2(2) ?
C2 C7 C6 122.1(2) ?
C9 N8 C7 107.9(2) ?
N1 C9 N8 111.8(2) ?
N1 C9 C10 125.5(2) ?
N8 C9 C10 122.7(2) ?
C9 C10 N11 110.7(2) y
C12 N11 C10 112.0(2) y
N11 C12 C13 110.5(2) ?

loop_
_geom_bond_atom_site_label_1
_geom_bond_atom_site_label_2
_geom_bond_distance
_geom_bond_publ_flag
Co1 N1 2.029(2) y
Co1 Cl3 2.2615(9) y
Co1 Cl1 2.2665(7) y
Co1 Cl2 2.2712(10) y
N1 C9 1.328(3) ?
N1 C2 1.396(3) ?
C2 C7 1.396(3) ?
C2 C3 1.397(3) ?
C3 C4 1.379(4) ?
C4 C5 1.408(4) ?
C5 C6 1.375(4) ?
C6 C7 1.397(4) ?
C7 N8 1.381(3) ?
N8 C9 1.349(3) ?
C9 C10 1.489(3) ?
C10 N11 1.502(3) y
N11 C12 1.499(3) y
C12 C13 1.509(4) ?
